data_4002738
loop_
_publ_author_name
'Minemawari, Hiromi'
'Tanaka, Mutsuo'
'Tsuzuki, Seiji'
'Inoue, Satoru'
'Yamada, Toshikazu'
'Kumai, Reiji'
'Shimoi, Yukihiro'
'Hasegawa, Tatsuo'

_publ_section_title
;
 Enhanced Layered-Herringbone Packing due to Long Alkyl Chain Substitution
 in Solution-Processable Organic Semiconductors
;
_journal_issue 3
_journal_name_full 'Chemistry of Materials'
_journal_page_first 1245
_journal_paper_doi 10.1021/acs.chemmater.6b04628
_journal_volume 29
_journal_year 2017
_chemical_formula_moiety 'C46 H52 S4'
_chemical_formula_sum 'C46 H52 S4'
_chemical_formula_weight 733.16
_space_group_crystal_system triclinic
_space_group_IT_number 2
_space_group_name_Hall '-P 1'
_space_group_name_H-M_alt 'P -1'
_symmetry_space_group_name_Hall '-P 1'
_symmetry_space_group_name_H-M 'P -1'
_atom_sites_solution_hydrogens geom
_atom_sites_solution_primary direct
_atom_sites_solution_secondary difmap
_cell_angle_alpha 88.0866(11)
_cell_angle_beta 87.4616(10)
_cell_angle_gamma 89.8239(11)
_cell_formula_units_Z 2
_cell_length_a 5.97616(12)
_cell_length_b 7.9219(2)
_cell_length_c 43.2270(10)
_cell_measurement_reflns_used 8954
_cell_measurement_temperature 300
_cell_measurement_theta_max 68.03
_cell_measurement_theta_min 3.07
_cell_volume 2043.33(8)
_computing_cell_refinement 'RAPID AUTO'
_computing_data_collection 'RAPID AUTO (Rigaku, ????)'
_computing_data_reduction 'RAPID AUTO'
_computing_molecular_graphics 'CrystalStructure 4.1'
_computing_publication_material 'CrystalStructure 4.1 (Rigaku, 2014)'
_computing_structure_refinement 'SHELXL97 (Sheldrick, 2008)'
_computing_structure_solution 'SIR92 (Altomare, et al., 1994)'
_diffrn_ambient_temperature 300
_diffrn_detector_area_resol_mean 10.000
_diffrn_measured_fraction_theta_full 0.984
_diffrn_measured_fraction_theta_max 0.982
_diffrn_measurement_device_type 'Rigaku R-AXIS RAPID'
_diffrn_measurement_method \w
_diffrn_radiation_type 'Cu K\a'
_diffrn_radiation_wavelength 1.54187
_diffrn_reflns_av_R_equivalents 0.0964
_diffrn_reflns_Laue_measured_fraction_full 0.984
_diffrn_reflns_Laue_measured_fraction_max 0.982
_diffrn_reflns_limit_h_max 7
_diffrn_reflns_limit_h_min -7
_diffrn_reflns_limit_k_max 9
_diffrn_reflns_limit_k_min -9
_diffrn_reflns_limit_l_max 51
_diffrn_reflns_limit_l_min -51
_diffrn_reflns_number 23541
_diffrn_reflns_point_group_measured_fraction_full 0.984
_diffrn_reflns_point_group_measured_fraction_max 0.982
_diffrn_reflns_theta_full 67.687
_diffrn_reflns_theta_max 68.165
_diffrn_reflns_theta_min 3.072
_diffrn_standards_number 0
_exptl_absorpt_coefficient_mu 2.353
_exptl_absorpt_correction_T_max 0.790
_exptl_absorpt_correction_T_min 0.658
_exptl_absorpt_correction_type multi-scan
_exptl_absorpt_process_details 'ABSCOR (Rigaku, 1995)'
_exptl_crystal_colour colorless
_exptl_crystal_density_diffrn 1.192
_exptl_crystal_density_method 'not measured'
_exptl_crystal_description platelet
_exptl_crystal_F_000 784.00
_exptl_crystal_size_max 0.4
_exptl_crystal_size_mid 0.2
_exptl_crystal_size_min 0.02
_refine_diff_density_max 0.32
_refine_diff_density_min -0.41
_refine_ls_extinction_method none
_refine_ls_goodness_of_fit_ref 0.984
_refine_ls_hydrogen_treatment constr
_refine_ls_number_parameters 451
_refine_ls_number_reflns 7342
_refine_ls_number_restraints 0
_refine_ls_R_factor_all 0.1179
_refine_ls_R_factor_gt 0.0709
_refine_ls_shift/su_max 0.000
_refine_ls_structure_factor_coef Fsqd
_refine_ls_weighting_details 'w = 1/[\s^2^(Fo^2^)+(0.0744P)^2^+0.0000P] where P=(Fo^2^+2Fc^2^)/3'
_refine_ls_weighting_scheme calc
_refine_ls_wR_factor_gt 0.1532
_refine_ls_wR_factor_ref 0.1869
_reflns_number_gt 3696
_reflns_number_total 7342
_reflns_threshold_expression F^2^>2.0\s(F^2^)
_cod_data_source_file cm6b04628_si_005.cif
_cod_data_source_block monoC9-BTBT
_cod_original_cell_volume 2043.34(8)
_cod_database_code 4002738

loop_
_symmetry_equiv_pos_site_id
_space_group_symop_operation_xyz
1 +X,+Y,+Z
2 -X,-Y,-Z

loop_
_atom_site_label
_atom_site_type_symbol
_atom_site_fract_x
_atom_site_fract_y
_atom_site_fract_z
_atom_site_U_iso_or_equiv
_atom_site_adp_type
_atom_site_occupancy
_atom_site_site_symmetry_multiplicity
_atom_site_calc_flag
_atom_site_refinement_flags
S1 S 0.53962(13) 0.33918(10) 0.34552(2) 0.0696(3) Uani 1 2 d .
S2 S -0.03311(13) 0.56076(10) 0.38620(2) 0.0714(3) Uani 1 2 d .
S3 S 1.03709(12) 1.06305(10) 0.34373(2) 0.0698(3) Uani 1 2 d .
S4 S 0.46313(12) 0.83537(10) 0.38533(2) 0.0712(3) Uani 1 2 d .
C1 C 0.4163(6) 0.3803(4) 0.28435(8) 0.0803(10) Uani 1 2 d .
C2 C 0.2673(6) 0.4385(5) 0.26277(8) 0.0840(10) Uani 1 2 d .
C3 C 0.0729(6) 0.5230(4) 0.27341(9) 0.0841(10) Uani 1 2 d .
C4 C 0.0240(5) 0.5457(4) 0.30408(8) 0.0736(9) Uani 1 2 d .
C5 C 0.4838(5) 0.3554(4) 0.42755(8) 0.0706(9) Uani 1 2 d .
C6 C 0.4331(6) 0.3745(4) 0.45839(9) 0.0827(10) Uani 1 2 d .
C7 C 0.2367(6) 0.4560(5) 0.46844(8) 0.0895(11) Uani 1 2 d .
C8 C 0.0873(6) 0.5171(4) 0.44749(9) 0.0830(10) Uani 1 2 d .
C9 C 0.1358(5) 0.4965(4) 0.41639(8) 0.0652(8) Uani 1 2 d .
C10 C 0.3341(5) 0.4168(4) 0.40559(7) 0.0625(8) Uani 1 2 d .
C11 C 0.3455(5) 0.4138(3) 0.37264(7) 0.0583(7) Uani 1 2 d .
C12 C 0.1617(5) 0.4865(3) 0.35919(7) 0.0593(7) Uani 1 2 d .
C13 C 0.1717(5) 0.4841(3) 0.32618(8) 0.0626(8) Uani 1 2 d .
C14 C 0.3718(5) 0.4041(4) 0.31552(7) 0.0657(8) Uani 1 2 d .
C15 C 0.3088(7) 0.4047(6) 0.22871(9) 0.1158(14) Uani 1 2 d .
C16 C 0.5097(7) 0.4876(5) 0.21325(8) 0.1126(13) Uani 1 2 d .
C17 C 0.5493(7) 0.4403(6) 0.17982(9) 0.1225(15) Uani 1 2 d .
C18 C 0.7539(8) 0.5081(6) 0.16356(10) 0.1429(17) Uani 1 2 d .
C19 C 0.7908(9) 0.4531(7) 0.13044(10) 0.1487(18) Uani 1 2 d .
C20 C 0.9913(9) 0.5180(8) 0.11355(12) 0.177(2) Uani 1 2 d .
C21 C 1.0293(11) 0.4613(9) 0.08087(13) 0.202(3) Uani 1 2 d .
C22 C 1.2291(14) 0.5294(12) 0.06376(19) 0.291(5) Uani 1 2 d .
C23 C 1.2628(16) 0.4791(15) 0.03309(18) 0.375(6) Uani 1 2 d .
C24 C 0.9144(6) 1.0348(4) 0.28253(8) 0.0814(10) Uani 1 2 d .
C25 C 0.7667(6) 0.9798(5) 0.26117(8) 0.0861(10) Uani 1 2 d .
C26 C 0.5721(6) 0.8962(4) 0.27228(9) 0.0870(10) Uani 1 2 d .
C27 C 0.5235(5) 0.8666(4) 0.30303(8) 0.0738(9) Uani 1 2 d .
C28 C 0.9745(5) 1.0366(4) 0.42583(8) 0.0722(9) Uani 1 2 d .
C29 C 0.9212(6) 1.0164(4) 0.45664(9) 0.0825(10) Uani 1 2 d .
C30 C 0.7235(6) 0.9348(5) 0.46713(8) 0.0892(11) Uani 1 2 d .
C31 C 0.5775(6) 0.8747(4) 0.44653(8) 0.0804(10) Uani 1 2 d .
C32 C 0.6294(5) 0.8960(4) 0.41522(7) 0.0644(8) Uani 1 2 d .
C33 C 0.8301(5) 0.9768(3) 0.40417(7) 0.0605(7) Uani 1 2 d .
C34 C 0.8412(5) 0.9821(3) 0.37111(7) 0.0590(7) Uani 1 2 d .
C35 C 0.6604(5) 0.9127(3) 0.35777(7) 0.0595(7) Uani 1 2 d .
C36 C 0.6700(5) 0.9226(3) 0.32484(7) 0.0621(8) Uani 1 2 d .
C37 C 0.8689(5) 1.0050(4) 0.31375(7) 0.0657(8) Uani 1 2 d .
C38 C 0.8109(7) 1.0213(6) 0.22700(9) 0.1157(14) Uani 1 2 d .
C39 C 1.0107(7) 0.9433(5) 0.21194(9) 0.1120(13) Uani 1 2 d .
C40 C 1.0540(8) 1.0016(6) 0.17838(9) 0.1278(15) Uani 1 2 d .
C41 C 1.2572(8) 0.9400(6) 0.16260(11) 0.1380(17) Uani 1 2 d .
C42 C 1.2968(9) 1.0045(7) 0.12963(11) 0.1535(19) Uani 1 2 d .
C43 C 1.4961(10) 0.9458(8) 0.11260(13) 0.182(2) Uani 1 2 d .
C44 C 1.5332(12) 1.0148(9) 0.08004(14) 0.209(3) Uani 1 2 d .
C45 C 1.7313(15) 0.9506(13) 0.0628(2) 0.304(5) Uani 1 2 d .
C46 C 1.7681(16) 1.0047(15) 0.03277(19) 0.377(6) Uani 1 2 d .
H1 H 0.5467 0.32504 0.27783 0.0964 Uiso 1 2 calc R
H2 H -0.02591 0.56494 0.25899 0.1009 Uiso 1 2 calc R
H3 H -0.10652 0.60162 0.31034 0.0883 Uiso 1 2 calc R
H4 H 0.61598 0.30219 0.42114 0.0847 Uiso 1 2 calc R
H5 H 0.53101 0.33249 0.47292 0.0993 Uiso 1 2 calc R
H6 H 0.20675 0.46912 0.48952 0.1074 Uiso 1 2 calc R
H7 H -0.0436 0.57116 0.45417 0.0996 Uiso 1 2 calc R
H8A H 0.32325 0.2837 0.22648 0.1390 Uiso 1 2 calc R
H9B H 0.17785 0.4412 0.21779 0.1390 Uiso 1 2 calc R
H10A H 0.64061 0.45663 0.22466 0.1351 Uiso 1 2 calc R
H11B H 0.49176 0.60918 0.21405 0.1351 Uiso 1 2 calc R
H12A H 0.55443 0.31808 0.17914 0.1470 Uiso 1 2 calc R
H13B H 0.42135 0.47808 0.16839 0.1470 Uiso 1 2 calc R
H14A H 0.88233 0.47323 0.17517 0.1714 Uiso 1 2 calc R
H15B H 0.74712 0.63047 0.16346 0.1714 Uiso 1 2 calc R
H16A H 0.79709 0.33069 0.13069 0.1784 Uiso 1 2 calc R
H17B H 0.66138 0.4874 0.119 0.1784 Uiso 1 2 calc R
H18A H 1.1206 0.48515 0.12515 0.2130 Uiso 1 2 calc R
H19B H 0.98395 0.64041 0.11302 0.2130 Uiso 1 2 calc R
H20A H 1.03952 0.33902 0.08141 0.2419 Uiso 1 2 calc R
H21B H 0.89883 0.4923 0.06935 0.2419 Uiso 1 2 calc R
H22B H 1.22025 0.65167 0.06357 0.3494 Uiso 1 2 calc R
H23A H 1.35974 0.49648 0.07508 0.3494 Uiso 1 2 calc R
H24B H 1.39689 0.53035 0.02413 0.4500 Uiso 1 2 calc R
H25A H 1.27719 0.35837 0.03285 0.4500 Uiso 1 2 calc R
H26C H 1.13728 0.51402 0.02131 0.4500 Uiso 1 2 calc R
H27 H 1.0443 1.09172 0.27577 0.0977 Uiso 1 2 calc R
H28 H 0.47203 0.85924 0.2581 0.1044 Uiso 1 2 calc R
H29 H 0.39324 0.80937 0.30952 0.0886 Uiso 1 2 calc R
H30 H 1.10708 1.09019 0.41918 0.0866 Uiso 1 2 calc R
H31 H 1.01757 1.05741 0.47093 0.0990 Uiso 1 2 calc R
H32 H 0.69077 0.9211 0.4883 0.1070 Uiso 1 2 calc R
H33 H 0.44592 0.82067 0.45353 0.0965 Uiso 1 2 calc R
H34A H 0.68067 0.98781 0.21609 0.1388 Uiso 1 2 calc R
H35B H 0.8248 1.14294 0.2243 0.1388 Uiso 1 2 calc R
H36A H 0.99229 0.82156 0.21281 0.1344 Uiso 1 2 calc R
H37B H 1.14078 0.96943 0.22353 0.1344 Uiso 1 2 calc R
H38A H 0.92718 0.96807 0.16677 0.1534 Uiso 1 2 calc R
H39B H 1.05857 1.12407 0.1776 0.1534 Uiso 1 2 calc R
H40A H 1.25128 0.81764 0.1627 0.1655 Uiso 1 2 calc R
H41B H 1.38444 0.97112 0.17434 0.1655 Uiso 1 2 calc R
H42A H 1.16752 0.9747 0.11816 0.1842 Uiso 1 2 calc R
H43B H 1.30272 1.12678 0.12975 0.1842 Uiso 1 2 calc R
H44A H 1.48905 0.82369 0.11198 0.2178 Uiso 1 2 calc R
H45B H 1.62566 0.97376 0.12415 0.2178 Uiso 1 2 calc R
H46A H 1.40183 0.9899 0.0686 0.2508 Uiso 1 2 calc R
H47B H 1.54528 1.13667 0.08066 0.2508 Uiso 1 2 calc R
H48B H 1.86213 0.97918 0.07406 0.3647 Uiso 1 2 calc R
H49A H 1.72141 0.82831 0.06317 0.3647 Uiso 1 2 calc R
H50B H 1.90217 0.95328 0.02438 0.4526 Uiso 1 2 calc R
H51A H 1.64341 0.97379 0.02092 0.4526 Uiso 1 2 calc R
H52C H 1.78476 1.12532 0.03185 0.4526 Uiso 1 2 calc R

loop_
_atom_site_aniso_label
_atom_site_aniso_U_11
_atom_site_aniso_U_22
_atom_site_aniso_U_33
_atom_site_aniso_U_12
_atom_site_aniso_U_13
_atom_site_aniso_U_23
S1 0.0519(5) 0.0677(6) 0.0890(6) 0.0070(4) 0.0011(4) -0.0073(4)
S2 0.0504(5) 0.0667(6) 0.0967(6) 0.0057(4) 0.0040(4) -0.0053(4)
S3 0.0505(5) 0.0679(6) 0.0904(6) -0.0092(4) -0.0007(4) 0.0029(4)
S4 0.0496(5) 0.0652(6) 0.0983(6) -0.0107(4) -0.0006(4) 0.0013(4)
C1 0.062(2) 0.084(3) 0.094(3) -0.0041(18) 0.0080(19) -0.012(2)
C2 0.073(3) 0.095(3) 0.084(3) -0.013(2) -0.004(2) -0.005(2)
C3 0.068(2) 0.084(3) 0.100(3) -0.007(2) -0.014(2) 0.009(2)
C4 0.063(2) 0.065(2) 0.092(2) -0.0010(17) -0.0021(19) 0.0039(18)
C5 0.061(2) 0.061(2) 0.089(2) -0.0019(16) -0.0003(18) 0.0003(17)
C6 0.077(2) 0.080(3) 0.091(3) -0.008(2) -0.010(2) 0.011(2)
C7 0.083(3) 0.101(3) 0.083(3) -0.002(2) 0.014(2) -0.005(2)
C8 0.060(2) 0.087(3) 0.100(3) -0.0065(19) 0.015(2) -0.003(2)
C9 0.0532(19) 0.058(2) 0.083(2) -0.0021(15) 0.0096(16) -0.0025(16)
C10 0.0513(19) 0.0503(19) 0.086(2) -0.0089(14) 0.0009(16) -0.0029(16)
C11 0.0450(17) 0.0474(18) 0.083(2) -0.0034(14) 0.0012(15) -0.0087(15)
C12 0.0478(18) 0.0468(18) 0.083(2) -0.0045(14) 0.0029(15) -0.0087(15)
C13 0.0515(18) 0.0471(18) 0.089(2) -0.0053(14) -0.0016(16) -0.0034(16)
C14 0.0558(19) 0.059(2) 0.082(2) -0.0034(15) 0.0034(16) -0.0021(16)
C15 0.101(3) 0.151(4) 0.096(3) -0.011(3) -0.005(2) -0.011(3)
C16 0.116(4) 0.136(4) 0.085(3) -0.008(3) 0.000(2) -0.010(2)
C17 0.121(4) 0.161(4) 0.085(3) 0.007(3) -0.003(3) -0.004(3)
C18 0.143(4) 0.191(5) 0.093(3) -0.012(4) 0.012(3) -0.004(3)
C19 0.149(5) 0.199(5) 0.096(3) 0.019(4) 0.020(3) 0.003(3)
C20 0.152(5) 0.269(7) 0.110(4) -0.004(5) 0.017(4) -0.013(4)
C21 0.197(7) 0.289(8) 0.114(5) 0.012(6) 0.042(4) -0.001(5)
C22 0.233(9) 0.453(13) 0.182(8) -0.029(8) 0.086(7) -0.044(9)
C23 0.295(12) 0.64(2) 0.181(8) -0.012(10) 0.091(8) -0.018(11)
C24 0.068(2) 0.082(3) 0.094(3) 0.0009(19) 0.0051(19) -0.001(2)
C25 0.076(3) 0.099(3) 0.084(3) 0.009(2) -0.007(2) -0.004(2)
C26 0.072(2) 0.090(3) 0.101(3) 0.004(2) -0.020(2) -0.018(2)
C27 0.060(2) 0.070(2) 0.092(3) 0.0006(17) -0.0066(18) -0.0079(19)
C28 0.060(2) 0.069(2) 0.088(2) -0.0048(16) -0.0046(18) -0.0046(18)
C29 0.069(2) 0.087(3) 0.092(3) -0.0003(19) -0.0098(19) -0.008(2)
C30 0.077(3) 0.104(3) 0.085(3) -0.000(2) 0.003(2) -0.000(2)
C31 0.062(2) 0.079(2) 0.099(3) -0.0008(18) 0.0060(19) 0.006(2)
C32 0.0477(18) 0.061(2) 0.084(2) 0.0022(15) 0.0020(15) 0.0012(16)
C33 0.0492(18) 0.0466(18) 0.085(2) 0.0010(14) -0.0006(15) -0.0022(15)
C34 0.0455(17) 0.0431(17) 0.088(2) 0.0004(13) -0.0010(15) 0.0045(15)
C35 0.0461(17) 0.0452(18) 0.087(2) 0.0012(14) -0.0027(15) 0.0024(15)
C36 0.0485(18) 0.0516(19) 0.087(2) -0.0001(14) -0.0033(15) -0.0053(16)
C37 0.0545(19) 0.062(2) 0.080(2) 0.0071(15) -0.0025(16) -0.0014(16)
C38 0.096(3) 0.155(4) 0.096(3) 0.017(3) -0.008(2) -0.005(3)
C39 0.111(3) 0.136(4) 0.089(3) 0.009(3) -0.003(2) 0.001(3)
C40 0.123(4) 0.177(4) 0.083(3) -0.001(3) -0.006(3) -0.002(3)
C41 0.126(4) 0.187(5) 0.100(3) 0.002(4) 0.009(3) -0.008(3)
C42 0.150(5) 0.211(6) 0.098(4) -0.009(4) 0.014(3) -0.011(4)
C43 0.144(5) 0.275(7) 0.125(5) -0.004(5) 0.011(4) -0.016(5)
C44 0.205(7) 0.300(8) 0.117(5) -0.010(6) 0.049(5) -0.007(5)
C45 0.242(9) 0.485(15) 0.176(8) 0.010(9) 0.082(7) 0.012(9)
C46 0.316(12) 0.615(19) 0.191(9) -0.020(11) 0.102(9) -0.018(11)

loop_
_atom_type_symbol
_atom_type_description
_atom_type_scat_dispersion_real
_atom_type_scat_dispersion_imag
_atom_type_scat_source
C C 0.0181 0.0091
;
International Tables for Crystallography
(Vol. C, Tables 4.2.6.8 and 6.1.1.4)
;
H H 0.0000 0.0000
;
International Tables for Crystallography
(Vol. C, Table 6.1.1.4)
;
S S 0.3331 0.5567
;
International Tables for Crystallography
(Vol. C, Tables 4.2.6.8 and 6.1.1.4)
;

loop_
_geom_angle_atom_site_label_1
_geom_angle_atom_site_label_2
_geom_angle_atom_site_label_3
_geom_angle
_geom_angle_publ_flag
C11 S1 C14 90.90(14) yes
C9 S2 C12 90.82(15) yes
C34 S3 C37 90.64(14) yes
C32 S4 C35 90.91(14) yes
C2 C1 C14 120.2(3) yes
C1 C2 C3 118.4(3) yes
C1 C2 C15 120.5(3) yes
C3 C2 C15 121.1(3) yes
C2 C3 C4 122.4(3) yes
C3 C4 C13 119.6(3) yes
C6 C5 C10 119.4(3) yes
C5 C6 C7 121.1(3) yes
C6 C7 C8 120.7(3) yes
C7 C8 C9 118.5(3) yes
S2 C9 C8 125.8(2) yes
S2 C9 C10 112.3(2) yes
C8 C9 C10 121.9(3) yes
C5 C10 C9 118.3(3) yes
C5 C10 C11 130.9(3) yes
C9 C10 C11 110.9(3) yes
S1 C11 C10 134.1(2) yes
S1 C11 C12 112.5(2) yes
C10 C11 C12 113.4(3) yes
S2 C12 C11 112.7(2) yes
S2 C12 C13 133.6(2) yes
C11 C12 C13 113.8(3) yes
C4 C13 C12 131.7(3) yes
C4 C13 C14 118.2(3) yes
C12 C13 C14 110.1(3) yes
S1 C14 C1 126.1(2) yes
S1 C14 C13 112.7(2) yes
C1 C14 C13 121.1(3) yes
C2 C15 C16 116.1(3) yes
C15 C16 C17 113.4(4) yes
C16 C17 C18 116.6(4) yes
C17 C18 C19 114.8(4) yes
C18 C19 C20 116.5(5) yes
C19 C20 C21 116.4(5) yes
C20 C21 C22 116.2(6) yes
C21 C22 C23 116.3(8) yes
C25 C24 C37 120.0(3) yes
C24 C25 C26 118.2(3) yes
C24 C25 C38 119.8(3) yes
C26 C25 C38 121.8(3) yes
C25 C26 C27 122.6(3) yes
C26 C27 C36 119.8(3) yes
C29 C28 C33 120.0(3) yes
C28 C29 C30 120.9(3) yes
C29 C30 C31 120.7(3) yes
C30 C31 C32 118.7(3) yes
S4 C32 C31 126.0(2) yes
S4 C32 C33 112.7(2) yes
C31 C32 C33 121.3(3) yes
C28 C33 C32 118.3(3) yes
C28 C33 C34 132.0(3) yes
C32 C33 C34 109.7(3) yes
S3 C34 C33 132.9(2) yes
S3 C34 C35 112.3(2) yes
C33 C34 C35 114.8(2) yes
S4 C35 C34 112.0(2) yes
S4 C35 C36 133.6(2) yes
C34 C35 C36 114.4(2) yes
C27 C36 C35 131.9(3) yes
C27 C36 C37 117.9(3) yes
C35 C36 C37 110.2(3) yes
S3 C37 C24 126.1(2) yes
S3 C37 C36 112.5(2) yes
C24 C37 C36 121.4(3) yes
C25 C38 C39 116.9(3) yes
C38 C39 C40 113.8(4) yes
C39 C40 C41 117.1(4) yes
C40 C41 C42 115.3(4) yes
C41 C42 C43 117.8(5) yes
C42 C43 C44 116.5(5) yes
C43 C44 C45 115.9(6) yes
C44 C45 C46 118.2(8) yes
C2 C1 H1 119.916 no
C14 C1 H1 119.912 no
C2 C3 H2 118.810 no
C4 C3 H2 118.803 no
C3 C4 H3 120.196 no
C13 C4 H3 120.186 no
C6 C5 H4 120.294 no
C10 C5 H4 120.280 no
C5 C6 H5 119.438 no
C7 C6 H5 119.455 no
C6 C7 H6 119.648 no
C8 C7 H6 119.651 no
C7 C8 H7 120.734 no
C9 C8 H7 120.729 no
C2 C15 H8A 108.254 no
C2 C15 H9B 108.258 no
C16 C15 H8A 108.266 no
C16 C15 H9B 108.264 no
H8A C15 H9B 107.386 no
C15 C16 H10A 108.894 no
C15 C16 H11B 108.898 no
C17 C16 H10A 108.893 no
C17 C16 H11B 108.893 no
H10A C16 H11B 107.726 no
C16 C17 H12A 108.136 no
C16 C17 H13B 108.137 no
C18 C17 H12A 108.150 no
C18 C17 H13B 108.148 no
H12A C17 H13B 107.326 no
C17 C18 H14A 108.573 no
C17 C18 H15B 108.558 no
C19 C18 H14A 108.544 no
C19 C18 H15B 108.555 no
H14A C18 H15B 107.544 no
C18 C19 H16A 108.158 no
C18 C19 H17B 108.160 no
C20 C19 H16A 108.181 no
C20 C19 H17B 108.198 no
H16A C19 H17B 107.354 no
C19 C20 H18A 108.205 no
C19 C20 H19B 108.205 no
C21 C20 H18A 108.197 no
C21 C20 H19B 108.184 no
H18A C20 H19B 107.356 no
C20 C21 H20A 108.258 no
C20 C21 H21B 108.250 no
C22 C21 H20A 108.234 no
C22 C21 H21B 108.236 no
H20A C21 H21B 107.356 no
C21 C22 H22B 108.220 no
C21 C22 H23A 108.212 no
C23 C22 H22B 108.196 no
C23 C22 H23A 108.218 no
H22B C22 H23A 107.367 no
C22 C23 H24B 109.466 no
C22 C23 H25A 109.459 no
C22 C23 H26C 109.473 no
H24B C23 H25A 109.474 no
H24B C23 H26C 109.479 no
H25A C23 H26C 109.477 no
C25 C24 H27 119.965 no
C37 C24 H27 119.990 no
C25 C26 H28 118.722 no
C27 C26 H28 118.697 no
C26 C27 H29 120.087 no
C36 C27 H29 120.102 no
C29 C28 H30 120.004 no
C33 C28 H30 119.978 no
C28 C29 H31 119.540 no
C30 C29 H31 119.558 no
C29 C30 H32 119.648 no
C31 C30 H32 119.645 no
C30 C31 H33 120.629 no
C32 C31 H33 120.638 no
C25 C38 H34A 108.076 no
C25 C38 H35B 108.090 no
C39 C38 H34A 108.070 no
C39 C38 H35B 108.063 no
H34A C38 H35B 107.270 no
C38 C39 H36A 108.813 no
C38 C39 H37B 108.813 no
C40 C39 H36A 108.794 no
C40 C39 H37B 108.810 no
H36A C39 H37B 107.686 no
C39 C40 H38A 108.026 no
C39 C40 H39B 108.006 no
C41 C40 H38A 108.051 no
C41 C40 H39B 108.045 no
H38A C40 H39B 107.271 no
C40 C41 H40A 108.446 no
C40 C41 H41B 108.456 no
C42 C41 H40A 108.416 no
C42 C41 H41B 108.420 no
H40A C41 H41B 107.493 no
C41 C42 H42A 107.862 no
C41 C42 H43B 107.864 no
C43 C42 H42A 107.850 no
C43 C42 H43B 107.857 no
H42A C42 H43B 107.173 no
C42 C43 H44A 108.161 no
C42 C43 H45B 108.154 no
C44 C43 H44A 108.154 no
C44 C43 H45B 108.156 no
H44A C43 H45B 107.333 no
C43 C44 H46A 108.312 no
C43 C44 H47B 108.318 no
C45 C44 H46A 108.286 no
C45 C44 H47B 108.301 no
H46A C44 H47B 107.398 no
C44 C45 H48B 107.742 no
C44 C45 H49A 107.759 no
C46 C45 H48B 107.769 no
C46 C45 H49A 107.759 no
H48B C45 H49A 107.124 no
C45 C46 H50B 109.471 no
C45 C46 H51A 109.466 no
C45 C46 H52C 109.472 no
H50B C46 H51A 109.478 no
H50B C46 H52C 109.471 no
H51A C46 H52C 109.469 no

loop_
_geom_bond_atom_site_label_1
_geom_bond_atom_site_label_2
_geom_bond_distance
_geom_bond_publ_flag
S1 C11 1.730(3) yes
S1 C14 1.738(3) yes
S2 C9 1.747(3) yes
S2 C12 1.728(3) yes
S3 C34 1.736(3) yes
S3 C37 1.749(3) yes
S4 C32 1.745(3) yes
S4 C35 1.736(3) yes
C1 C2 1.385(5) yes
C1 C14 1.381(5) yes
C2 C3 1.406(5) yes
C2 C15 1.515(5) yes
C3 C4 1.363(5) yes
C4 C13 1.404(5) yes
C5 C6 1.367(5) yes
C5 C10 1.407(4) yes
C6 C7 1.397(5) yes
C7 C8 1.375(5) yes
C8 C9 1.378(5) yes
C9 C10 1.410(4) yes
C10 C11 1.424(4) yes
C11 C12 1.380(4) yes
C12 C13 1.426(5) yes
C13 C14 1.418(4) yes
C15 C16 1.491(6) yes
C16 C17 1.513(5) yes
C17 C18 1.476(6) yes
C18 C19 1.517(6) yes
C19 C20 1.461(7) yes
C20 C21 1.504(8) yes
C21 C22 1.471(11) yes
C22 C23 1.403(12) yes
C24 C25 1.386(5) yes
C24 C37 1.378(5) yes
C25 C26 1.399(5) yes
C25 C38 1.514(5) yes
C26 C27 1.361(5) yes
C27 C36 1.398(5) yes
C28 C29 1.360(5) yes
C28 C33 1.396(4) yes
C29 C30 1.399(5) yes
C30 C31 1.372(5) yes
C31 C32 1.380(5) yes
C32 C33 1.418(4) yes
C33 C34 1.427(4) yes
C34 C35 1.372(4) yes
C35 C36 1.422(4) yes
C36 C37 1.415(4) yes
C38 C39 1.478(6) yes
C39 C40 1.519(5) yes
C40 C41 1.457(7) yes
C41 C42 1.507(7) yes
C42 C43 1.455(8) yes
C43 C44 1.500(8) yes
C44 C45 1.469(11) yes
C45 C46 1.363(12) yes
C1 H1 0.930 no
C3 H2 0.930 no
C4 H3 0.930 no
C5 H4 0.930 no
C6 H5 0.930 no
C7 H6 0.930 no
C8 H7 0.930 no
C15 H8A 0.970 no
C15 H9B 0.970 no
C16 H10A 0.970 no
C16 H11B 0.970 no
C17 H12A 0.970 no
C17 H13B 0.970 no
C18 H14A 0.970 no
C18 H15B 0.970 no
C19 H16A 0.970 no
C19 H17B 0.970 no
C20 H18A 0.970 no
C20 H19B 0.970 no
C21 H20A 0.970 no
C21 H21B 0.970 no
C22 H22B 0.970 no
C22 H23A 0.970 no
C23 H24B 0.960 no
C23 H25A 0.960 no
C23 H26C 0.960 no
C24 H27 0.930 no
C26 H28 0.930 no
C27 H29 0.930 no
C28 H30 0.930 no
C29 H31 0.930 no
C30 H32 0.930 no
C31 H33 0.930 no
C38 H34A 0.970 no
C38 H35B 0.970 no
C39 H36A 0.970 no
C39 H37B 0.970 no
C40 H38A 0.970 no
C40 H39B 0.970 no
C41 H40A 0.970 no
C41 H41B 0.970 no
C42 H42A 0.970 no
C42 H43B 0.970 no
C43 H44A 0.970 no
C43 H45B 0.970 no
C44 H46A 0.970 no
C44 H47B 0.970 no
C45 H48B 0.970 no
C45 H49A 0.970 no
C46 H50B 0.960 no
C46 H51A 0.960 no
C46 H52C 0.960 no

loop_
_geom_contact_atom_site_label_1
_geom_contact_atom_site_label_2
_geom_contact_distance
_geom_contact_publ_flag
_geom_contact_site_symmetry_2
S1 C5 3.553(4) no .
S2 C4 3.557(4) no .
S3 C28 3.551(4) no .
S4 C27 3.560(4) no .
C1 C4 2.796(5) no .
C1 C16 3.187(5) no .
C2 C13 2.810(5) no .
C3 C14 2.749(5) no .
C5 C8 2.806(5) no .
C6 C9 2.747(5) no .
C7 C10 2.781(5) no .
C24 C27 2.788(5) no .
C24 C39 3.187(5) no .
C25 C36 2.809(5) no .
C26 C37 2.738(5) no .
C28 C31 2.798(4) no .
C29 C32 2.749(5) no .
C30 C33 2.777(5) no .
S1 C34 3.523(3) no 1_545
S1 C35 3.481(3) no 1_545
S1 C36 3.523(3) no 1_545
S1 C37 3.569(3) no 1_545
S2 C32 3.558(3) no 1_455
S2 C33 3.497(3) no 1_455
S2 C34 3.466(3) no 1_455
S2 C35 3.546(3) no 1_455
S3 C12 3.531(3) no 1_665
S3 C13 3.485(3) no 1_665
S3 C14 3.519(3) no 1_665
S4 C9 3.521(3) no .
S4 C10 3.481(3) no .
S4 C11 3.481(3) no .
S4 C12 3.547(3) no .
C9 S4 3.521(3) no .
C10 S4 3.481(3) no .
C11 S4 3.481(3) no .
C12 S3 3.531(3) no 1_445
C12 S4 3.547(3) no .
C13 S3 3.485(3) no 1_445
C14 S3 3.519(3) no 1_445
C32 S2 3.558(3) no 1_655
C33 S2 3.497(3) no 1_655
C34 S1 3.523(3) no 1_565
C34 S2 3.466(3) no 1_655
C35 S1 3.481(3) no 1_565
C35 S2 3.546(3) no 1_655
C36 S1 3.523(3) no 1_565
C37 S1 3.569(3) no 1_565
S1 H1 2.9303 no .
S1 H4 3.3237 no .
S2 H3 3.3326 no .
S2 H7 2.9399 no .
S3 H27 2.9373 no .
S3 H30 3.3206 no .
S4 H29 3.3351 no .
S4 H33 2.9437 no .
C1 H2 3.2329 no .
C1 H8A 2.7214 no .
C1 H9B 3.2875 no .
C1 H10A 2.9009 no .
C1 H11B 3.4989 no .
C2 H3 3.2621 no .
C2 H10A 2.7154 no .
C2 H11B 2.7631 no .
C3 H1 3.2428 no .
C3 H8A 3.1495 no .
C3 H9B 2.5617 no .
C3 H11B 3.5555 no .
C5 H6 3.2385 no .
C6 H7 3.2522 no .
C7 H4 3.2467 no .
C8 H5 3.2413 no .
C9 H4 3.2635 no .
C9 H6 3.2082 no .
C10 H5 3.2358 no .
C10 H7 3.2764 no .
C11 H4 2.8210 no .
C12 H3 2.8325 no .
C13 H1 3.2744 no .
C13 H2 3.2273 no .
C14 H3 3.2673 no .
C15 H1 2.6648 no .
C15 H2 2.6811 no .
C15 H12A 2.6516 no .
C15 H13B 2.7083 no .
C16 H1 3.0519 no .
C16 H14A 2.7145 no .
C16 H15B 2.7391 no .
C17 H8A 2.6523 no .
C17 H9B 2.7020 no .
C17 H16A 2.7006 no .
C17 H17B 2.6981 no .
C18 H10A 2.7151 no .
C18 H11B 2.7686 no .
C18 H18A 2.6995 no .
C18 H19B 2.7113 no .
C19 H12A 2.6771 no .
C19 H13B 2.7026 no .
C19 H20A 2.7126 no .
C19 H21B 2.6985 no .
C20 H14A 2.7257 no .
C20 H15B 2.7237 no .
C20 H22B 2.6936 no .
C20 H23A 2.7085 no .
C21 H16A 2.6887 no .
C21 H17B 2.7004 no .
C21 H24B 3.2530 no .
C21 H25A 2.6461 no .
C21 H26C 2.6462 no .
C22 H18A 2.7152 no .
C22 H19B 2.7010 no .
C23 H20A 2.6422 no .
C23 H21B 2.6279 no .
C24 H28 3.2257 no .
C24 H34A 3.2814 no .
C24 H35B 2.7073 no .
C24 H36A 3.5161 no .
C24 H37B 2.8950 no .
C25 H29 3.2541 no .
C25 H36A 2.7704 no .
C25 H37B 2.7089 no .
C26 H27 3.2352 no .
C26 H34A 2.5678 no .
C26 H35B 3.1423 no .
C26 H36A 3.5754 no .
C28 H32 3.2314 no .
C29 H33 3.2505 no .
C30 H30 3.2393 no .
C31 H31 3.2399 no .
C32 H30 3.2611 no .
C32 H32 3.2092 no .
C33 H31 3.2257 no .
C33 H33 3.2803 no .
C34 H30 2.8276 no .
C35 H29 2.8259 no .
C36 H27 3.2721 no .
C36 H28 3.2214 no .
C37 H29 3.2567 no .
C38 H27 2.6541 no .
C38 H28 2.6865 no .
C38 H38A 2.7111 no .
C38 H39B 2.6503 no .
C39 H27 3.0502 no .
C39 H40A 2.7294 no .
C39 H41B 2.7087 no .
C40 H34A 2.7045 no .
C40 H35B 2.6397 no .
C40 H42A 2.6761 no .
C40 H43B 2.6842 no .
C41 H36A 2.7687 no .
C41 H37B 2.7116 no .
C41 H44A 2.7232 no .
C41 H45B 2.7080 no .
C42 H38A 2.6830 no .
C42 H39B 2.6619 no .
C42 H46A 2.6908 no .
C42 H47B 2.7141 no .
C43 H40A 2.7282 no .
C43 H41B 2.7358 no .
C43 H48B 2.6987 no .
C43 H49A 2.6677 no .
C44 H42A 2.6909 no .
C44 H43B 2.6756 no .
C44 H50B 3.2390 no .
C44 H51A 2.6411 no .
C44 H52C 2.6412 no .
C45 H44A 2.6861 no .
C45 H45B 2.7100 no .
C46 H46A 2.6256 no .
C46 H47B 2.6539 no .
H1 H8A 2.6705 no .
H1 H9B 3.5744 no .
H1 H10A 2.5325 no .
H1 H11B 3.5266 no .
H2 H3 2.2784 no .
H2 H8A 3.3487 no .
H2 H9B 2.3522 no .
H2 H11B 3.5911 no .
H4 H5 2.2934 no .
H5 H6 2.3146 no .
H6 H7 2.3107 no .
H8A H10A 2.3400 no .
H8A H11B 2.7976 no .
H8A H12A 2.4259 no .
H8A H13B 2.9389 no .
H9B H10A 2.7980 no .
H9B H11B 2.3001 no .
H9B H12A 2.9274 no .
H9B H13B 2.5394 no .
H10A H12A 2.3620 no .
H10A H13B 2.8135 no .
H10A H14A 2.5277 no .
H10A H15B 2.9855 no .
H11B H12A 2.8129 no .
H11B H13B 2.3161 no .
H11B H14A 3.0316 no .
H11B H15B 2.6117 no .
H12A H14A 2.3132 no .
H12A H15B 2.7832 no .
H12A H16A 2.4934 no .
H12A H17B 2.9311 no .
H13B H14A 2.7833 no .
H13B H15B 2.2921 no .
H13B H16A 2.9746 no .
H13B H17B 2.5180 no .
H14A H16A 2.3381 no .
H14A H17B 2.8136 no .
H14A H18A 2.5350 no .
H14A H19B 2.9939 no .
H15B H16A 2.8140 no .
H15B H17B 2.3403 no .
H15B H18A 2.9721 no .
H15B H19B 2.5454 no .
H16A H18A 2.2905 no .
H16A H19B 2.7689 no .
H16A H20A 2.5217 no .
H16A H21B 2.9453 no .
H17B H18A 2.7689 no .
H17B H19B 2.2807 no .
H17B H20A 2.9858 no .
H17B H21B 2.5192 no .
H18A H20A 2.3196 no .
H18A H21B 2.8020 no .
H18A H22B 2.9683 no .
H18A H23A 2.5395 no .
H19B H20A 2.8019 no .
H19B H21B 2.3314 no .
H19B H22B 2.5084 no .
H19B H23A 2.9692 no .
H20A H22B 2.7769 no .
H20A H23A 2.2888 no .
H20A H24B 3.5057 no .
H20A H25A 2.4825 no .
H20A H26C 2.9398 no .
H21B H22B 2.3016 no .
H21B H23A 2.7769 no .
H21B H24B 3.4960 no .
H21B H25A 2.9170 no .
H21B H26C 2.4674 no .
H22B H24B 2.2110 no .
H22B H25A 2.7275 no .
H22B H26C 2.2335 no .
H23A H24B 2.2112 no .
H23A H25A 2.2337 no .
H23A H26C 2.7277 no .
H27 H34A 3.5644 no .
H27 H35B 2.6515 no .
H27 H36A 3.5429 no .
H27 H37B 2.5294 no .
H28 H29 2.2734 no .
H28 H34A 2.3608 no .
H28 H35B 3.3418 no .
H30 H31 2.2834 no .
H31 H32 2.3180 no .
H32 H33 2.3054 no .
H34A H36A 2.2796 no .
H34A H37B 2.7854 no .
H34A H38A 2.5461 no .
H34A H39B 2.9319 no .
H35B H36A 2.7848 no .
H35B H37B 2.3319 no .
H35B H38A 2.9271 no .
H35B H39B 2.4121 no .
H36A H38A 2.3175 no .
H36A H39B 2.8152 no .
H36A H40A 2.6069 no .
H36A H41B 3.0334 no .
H37B H38A 2.8158 no .
H37B H39B 2.3673 no .
H37B H40A 2.9747 no .
H37B H41B 2.5231 no .
H38A H40A 2.2742 no .
H38A H41B 2.7668 no .
H38A H42A 2.4913 no .
H38A H43B 2.9569 no .
H39B H40A 2.7669 no .
H39B H41B 2.2920 no .
H39B H42A 2.9114 no .
H39B H43B 2.4774 no .
H40A H42A 2.3296 no .
H40A H43B 2.8024 no .
H40A H44A 2.5585 no .
H40A H45B 2.9768 no .
H41B H42A 2.8023 no .
H41B H43B 2.3228 no .
H41B H44A 3.0129 no .
H41B H45B 2.5506 no .
H42A H44A 2.2708 no .
H42A H45B 2.7615 no .
H42A H46A 2.5066 no .
H42A H47B 2.9875 no .
H43B H44A 2.7615 no .
H43B H45B 2.2840 no .
H43B H46A 2.9262 no .
H43B H47B 2.5154 no .
H44A H46A 2.3322 no .
H44A H47B 2.7989 no .
H44A H48B 2.9553 no .
H44A H49A 2.4732 no .
H45B H46A 2.7990 no .
H45B H47B 2.3119 no .
H45B H48B 2.5319 no .
H45B H49A 2.9443 no .
H46A H48B 2.7721 no .
H46A H49A 2.3036 no .
H46A H50B 3.4934 no .
H46A H51A 2.4701 no .
H46A H52C 2.9139 no .
H47B H48B 2.2770 no .
H47B H49A 2.7720 no .
H47B H50B 3.5122 no .
H47B H51A 2.9599 no .
H47B H52C 2.5005 no .
H48B H50B 2.1667 no .
H48B H51A 2.6944 no .
H48B H52C 2.1940 no .
H49A H50B 2.1665 no .
H49A H51A 2.1938 no .
H49A H52C 2.6944 no .
S1 H3 3.2616 no 1_655
S2 H4 3.2271 no 1_455
S3 H29 3.2633 no 1_655
S4 H30 3.2617 no 1_455
C1 H3 3.5938 no 1_655
C1 H27 3.2351 no 1_445
C2 H27 3.0806 no 1_445
C2 H28 3.5507 no .
C3 H1 3.5129 no 1_455
C3 H10A 3.4576 no 1_455
C3 H27 3.4193 no 1_445
C3 H29 3.4317 no .
C3 H36A 3.5183 no 1_455
C4 H1 3.5956 no 1_455
C4 H29 3.0653 no .
C5 H7 3.5600 no 1_655
C5 H30 3.1246 no 1_445
C6 H6 3.4453 no 2_666
C6 H7 3.4931 no 1_655
C6 H30 3.5093 no 1_445
C6 H31 3.5493 no 1_445
C6 H32 3.2924 no 2_666
C6 H33 3.5349 no .
C7 H5 3.4305 no 2_666
C7 H6 3.2115 no 2_566
C7 H7 3.4902 no 2_566
C7 H31 3.4189 no 1_445
C7 H32 3.5072 no 2_666
C7 H33 3.1858 no .
C8 H4 3.5459 no 1_455
C8 H6 3.1794 no 2_566
C8 H33 3.2507 no .
C9 H4 3.4661 no 1_455
C9 H30 3.2217 no 1_445
C10 H30 2.9548 no 1_445
C11 H30 3.4746 no 1_445
C12 H29 3.5295 no .
C13 H29 2.9532 no .
C14 H3 3.4879 no 1_655
C14 H29 3.2152 no .
C15 H14A 3.5463 no 1_455
C15 H27 3.4910 no 1_445
C15 H35B 3.5798 no 1_445
C15 H39B 3.5639 no 1_445
C16 H2 3.5447 no 1_655
C16 H28 3.5795 no .
C16 H35B 3.3456 no 1_545
C17 H18A 3.5708 no 1_455
C17 H35B 3.4511 no 1_545
C17 H40A 3.5486 no 1_455
C18 H9B 3.5538 no 1_655
C18 H39B 3.5887 no 1_545
C19 H44A 3.5281 no 1_455
C20 H13B 3.5792 no 1_655
C21 H49A 3.5167 no 1_455
C22 H44A 3.5817 no .
C23 H24B 3.1347 no 2_865
C23 H26C 3.4259 no 2_765
C24 H1 3.1836 no 1_565
C24 H3 3.5983 no 1_655
C24 H29 3.5866 no 1_655
C25 H1 3.1226 no 1_565
C25 H2 3.5119 no 1_655
C26 H1 3.4165 no 1_565
C26 H2 3.5952 no 1_655
C26 H3 3.4403 no 1_655
C26 H11B 3.4972 no .
C26 H27 3.5094 no 1_455
C26 H37B 3.4369 no 1_455
C27 H3 3.0635 no 1_655
C27 H27 3.5912 no 1_455
C28 H4 3.0068 no 1_565
C28 H33 3.5256 no 1_655
C29 H4 3.2862 no 1_565
C29 H5 3.4843 no 1_565
C29 H7 3.5376 no 1_655
C29 H31 3.2025 no 2_776
C29 H32 3.4440 no 2_776
C29 H33 3.4930 no 1_655
C30 H4 3.5429 no 1_565
C30 H5 3.3642 no 1_565
C30 H5 3.5800 no 2_666
C30 H7 3.2500 no 1_655
C30 H31 3.1537 no 2_776
C30 H32 3.2943 no 2_676
C31 H4 3.5300 no 1_565
C31 H7 3.3166 no 1_655
C31 H30 3.5134 no 1_455
C32 H4 3.2373 no 1_565
C32 H30 3.4757 no 1_455
C33 H4 2.9738 no 1_565
C35 H3 3.5042 no 1_655
C36 H3 2.9421 no 1_655
C37 H1 3.5381 no 1_565
C37 H3 3.2063 no 1_655
C37 H29 3.4919 no 1_655
C38 H8A 3.5751 no 1_565
C38 H10A 3.5921 no 1_565
C38 H12A 3.4772 no 1_565
C38 H41B 3.5238 no 1_455
C39 H2 3.5671 no 1_655
C39 H8A 3.3772 no 1_665
C39 H28 3.5232 no 1_655
C40 H8A 3.5405 no 1_665
C40 H15B 3.5620 no .
C40 H45B 3.5589 no 1_455
C41 H12A 3.5952 no 1_665
C41 H34A 3.5325 no 1_655
C42 H19B 3.5522 no .
C43 H38A 3.5661 no 1_655
C44 H22B 3.5448 no .
C45 H19B 3.5968 no 1_655
C46 H50B 3.1006 no 2_975
C46 H51A 3.4555 no 2_875
H1 C3 3.5129 no 1_655
H1 C4 3.5956 no 1_655
H1 C24 3.1836 no 1_545
H1 C25 3.1226 no 1_545
H1 C26 3.4165 no 1_545
H1 C37 3.5381 no 1_545
H1 H2 3.2467 no 1_655
H1 H3 3.4003 no 1_655
H1 H27 3.5366 no 1_445
H1 H27 3.4959 no 1_545
H1 H35B 3.1725 no 1_545
H2 C16 3.5447 no 1_455
H2 C25 3.5119 no 1_455
H2 C26 3.5952 no 1_455
H2 C39 3.5671 no 1_455
H2 H1 3.2467 no 1_455
H2 H10A 2.6959 no 1_455
H2 H11B 3.5566 no 1_455
H2 H36A 2.8001 no 1_455
H3 S1 3.2616 no 1_455
H3 C1 3.5938 no 1_455
H3 C14 3.4879 no 1_455
H3 C24 3.5983 no 1_455
H3 C26 3.4403 no 1_455
H3 C27 3.0635 no 1_455
H3 C35 3.5042 no 1_455
H3 C36 2.9421 no 1_455
H3 C37 3.2063 no 1_455
H3 H1 3.4003 no 1_455
H3 H29 3.4092 no 1_455
H3 H29 3.4128 no .
H4 S2 3.2271 no 1_655
H4 C8 3.5459 no 1_655
H4 C9 3.4661 no 1_655
H4 C28 3.0068 no 1_545
H4 C29 3.2862 no 1_545
H4 C30 3.5429 no 1_545
H4 C31 3.5300 no 1_545
H4 C32 3.2373 no 1_545
H4 C33 2.9738 no 1_545
H4 H7 3.3473 no 1_655
H4 H30 3.4844 no 1_445
H4 H30 3.3762 no 1_545
H5 C7 3.4305 no 2_666
H5 C29 3.4843 no 1_545
H5 C30 3.3642 no 1_545
H5 C30 3.5800 no 2_666
H5 H6 2.8237 no 2_666
H5 H7 3.2310 no 1_655
H5 H32 3.4449 no 1_545
H5 H32 2.8631 no 2_666
H5 H33 3.3734 no 2_666
H6 C6 3.4453 no 2_666
H6 C7 3.2115 no 2_566
H6 C8 3.1794 no 2_566
H6 H5 2.8237 no 2_666
H6 H6 2.6440 no 2_566
H6 H7 2.5918 no 2_566
H6 H31 3.5833 no 1_445
H6 H32 3.2700 no 2_666
H6 H33 3.4289 no .
H7 C5 3.5600 no 1_455
H7 C6 3.4931 no 1_455
H7 C7 3.4902 no 2_566
H7 C29 3.5376 no 1_455
H7 C30 3.2500 no 1_455
H7 C31 3.3166 no 1_455
H7 H4 3.3473 no 1_455
H7 H5 3.2310 no 1_455
H7 H6 2.5918 no 2_566
H7 H32 3.5243 no 1_455
H7 H33 3.5342 no .
H8A C38 3.5751 no 1_545
H8A C39 3.3772 no 1_445
H8A C40 3.5405 no 1_445
H8A H27 3.0193 no 1_445
H8A H34A 3.1958 no 1_545
H8A H35B 3.1903 no 1_445
H8A H35B 3.1934 no 1_545
H8A H37B 2.7302 no 1_445
H8A H39B 3.0087 no 1_445
H8A H41B 3.4117 no 1_445
H9B C18 3.5538 no 1_455
H9B H10A 3.2135 no 1_455
H9B H14A 2.6138 no 1_455
H9B H35B 3.1697 no 1_445
H9B H36A 3.2113 no 1_455
H9B H39B 3.2016 no 1_445
H10A C3 3.4576 no 1_655
H10A C38 3.5921 no 1_545
H10A H2 2.6959 no 1_655
H10A H9B 3.2135 no 1_655
H10A H35B 2.7151 no 1_545
H10A H36A 3.5889 no .
H11B C26 3.4972 no .
H11B H2 3.5566 no 1_655
H11B H28 2.7919 no .
H11B H34A 3.2135 no .
H11B H36A 3.4235 no 1_455
H11B H36A 3.4339 no .
H11B H37B 3.5605 no 1_455
H11B H40A 3.1214 no 1_455
H11B H41B 3.3670 no 1_455
H12A C38 3.4772 no 1_545
H12A C41 3.5952 no 1_445
H12A H34A 3.1275 no 1_545
H12A H35B 2.9037 no 1_545
H12A H38A 3.5905 no 1_545
H12A H39B 3.3467 no 1_445
H12A H39B 3.3770 no 1_545
H12A H41B 2.9502 no 1_445
H12A H43B 3.1036 no 1_445
H13B C20 3.5792 no 1_455
H13B H14A 3.2219 no 1_455
H13B H18A 2.6490 no 1_455
H13B H39B 3.5511 no 1_445
H13B H40A 2.8793 no 1_455
H13B H43B 3.3860 no 1_445
H14A C15 3.5463 no 1_655
H14A H9B 2.6138 no 1_655
H14A H13B 3.2219 no 1_655
H14A H35B 3.3233 no 1_545
H14A H36A 3.3316 no .
H14A H39B 2.9570 no 1_545
H14A H40A 3.5256 no .
H15B C40 3.5620 no .
H15B H36A 3.0814 no .
H15B H38A 2.8962 no .
H15B H40A 3.3104 no 1_455
H15B H40A 3.3605 no .
H15B H41B 3.4871 no 1_455
H15B H44A 3.1202 no 1_455
H15B H45B 3.2556 no 1_455
H16A H38A 3.3292 no 1_545
H16A H39B 3.0457 no 1_545
H16A H43B 3.3740 no 1_445
H16A H43B 3.4213 no 1_545
H16A H45B 3.0367 no 1_445
H16A H47B 3.1350 no 1_445
H17B H18A 3.2310 no 1_455
H17B H23A 2.6744 no 1_455
H17B H43B 3.5822 no 1_445
H17B H44A 2.8648 no 1_455
H17B H47B 3.3718 no 1_445
H17B H49A 3.5694 no 1_455
H18A C17 3.5708 no 1_655
H18A H13B 2.6490 no 1_655
H18A H17B 3.2310 no 1_655
H18A H39B 3.5999 no 1_545
H18A H40A 3.2547 no .
H18A H43B 3.0408 no 1_545
H18A H44A 3.4912 no .
H19B C42 3.5522 no .
H19B C45 3.5968 no 1_455
H19B H38A 3.5466 no .
H19B H40A 3.1072 no .
H19B H42A 2.8887 no .
H19B H44A 3.2922 no 1_455
H19B H44A 3.3515 no .
H19B H45B 3.4276 no 1_455
H19B H48B 3.2192 no 1_455
H19B H49A 3.0646 no 1_455
H20A H42A 3.3506 no 1_545
H20A H43B 3.1157 no 1_545
H20A H46A 3.5501 no 1_545
H20A H47B 3.3669 no 1_445
H20A H47B 3.4163 no 1_545
H20A H48B 3.0757 no 1_445
H20A H52C 3.2125 no 1_445
H21B H23A 3.2204 no 1_455
H21B H47B 3.5346 no 1_445
H21B H49A 2.8708 no 1_455
H21B H52C 3.4596 no 1_445
H22B C44 3.5448 no .
H22B H42A 3.5424 no .
H22B H44A 3.0526 no .
H22B H46A 2.9124 no .
H22B H48B 3.3876 no 1_455
H22B H49A 3.2898 no 1_455
H22B H49A 3.3088 no .
H22B H50B 3.4899 no 1_455
H23A H17B 2.6744 no 1_655
H23A H21B 3.2204 no 1_655
H23A H44A 3.2029 no .
H23A H47B 3.0612 no 1_545
H23A H49A 3.4195 no .
H24B C23 3.1347 no 2_865
H24B H24B 2.4367 no 2_865
H24B H25A 3.1746 no 2_865
H24B H26C 3.3597 no 2_865
H24B H49A 3.5728 no .
H25A H24B 3.1746 no 2_865
H25A H46A 3.3542 no 1_545
H25A H47B 3.1554 no 1_545
H25A H51A 3.5853 no 2_865
H25A H52C 3.4815 no 1_445
H25A H52C 3.5455 no 1_545
H26C C23 3.4259 no 2_765
H26C H24B 3.3597 no 2_865
H26C H26C 2.5364 no 2_765
H27 C1 3.2351 no 1_665
H27 C2 3.0806 no 1_665
H27 C3 3.4193 no 1_665
H27 C15 3.4910 no 1_665
H27 C26 3.5094 no 1_655
H27 C27 3.5912 no 1_655
H27 H1 3.4959 no 1_565
H27 H1 3.5366 no 1_665
H27 H8A 3.0193 no 1_665
H27 H28 3.2251 no 1_655
H27 H29 3.3916 no 1_655
H28 C2 3.5507 no .
H28 C16 3.5795 no .
H28 C39 3.5232 no 1_455
H28 H11B 2.7919 no .
H28 H27 3.2251 no 1_455
H28 H36A 3.5613 no 1_455
H28 H37B 2.6605 no 1_455
H29 S3 3.2633 no 1_455
H29 C3 3.4317 no .
H29 C4 3.0653 no .
H29 C12 3.5295 no .
H29 C13 2.9532 no .
H29 C14 3.2152 no .
H29 C24 3.5866 no 1_455
H29 C37 3.4919 no 1_455
H29 H3 3.4128 no .
H29 H3 3.4092 no 1_655
H29 H27 3.3916 no 1_455
H30 S4 3.2617 no 1_655
H30 C5 3.1246 no 1_665
H30 C6 3.5093 no 1_665
H30 C9 3.2217 no 1_665
H30 C10 2.9548 no 1_665
H30 C11 3.4746 no 1_665
H30 C31 3.5134 no 1_655
H30 C32 3.4757 no 1_655
H30 H4 3.3762 no 1_565
H30 H4 3.4844 no 1_665
H30 H33 3.3003 no 1_655
H31 C6 3.5493 no 1_665
H31 C7 3.4189 no 1_665
H31 C29 3.2025 no 2_776
H31 C30 3.1537 no 2_776
H31 H6 3.5833 no 1_665
H31 H31 2.6438 no 2_776
H31 H32 2.5430 no 2_776
H31 H33 3.2450 no 1_655
H32 C6 3.2924 no 2_666
H32 C7 3.5072 no 2_666
H32 C29 3.4440 no 2_776
H32 C30 3.2943 no 2_676
H32 H5 3.4449 no 1_565
H32 H5 2.8631 no 2_666
H32 H6 3.2700 no 2_666
H32 H7 3.5243 no 1_655
H32 H31 2.5430 no 2_776
H32 H32 2.7654 no 2_676
H32 H33 3.3654 no 2_676
H33 C6 3.5349 no .
H33 C7 3.1858 no .
H33 C8 3.2507 no .
H33 C28 3.5256 no 1_455
H33 C29 3.4930 no 1_455
H33 H5 3.3734 no 2_666
H33 H6 3.4289 no .
H33 H7 3.5342 no .
H33 H30 3.3003 no 1_455
H33 H31 3.2450 no 1_455
H33 H32 3.3654 no 2_676
H34A C41 3.5325 no 1_455
H34A H8A 3.1958 no 1_565
H34A H11B 3.2135 no .
H34A H12A 3.1275 no 1_565
H34A H37B 3.2315 no 1_455
H34A H41B 2.5902 no 1_455
H35B C15 3.5798 no 1_665
H35B C16 3.3456 no 1_565
H35B C17 3.4511 no 1_565
H35B H1 3.1725 no 1_565
H35B H8A 3.1934 no 1_565
H35B H8A 3.1903 no 1_665
H35B H9B 3.1697 no 1_665
H35B H10A 2.7151 no 1_565
H35B H12A 2.9037 no 1_565
H35B H14A 3.3233 no 1_565
H36A C3 3.5183 no 1_655
H36A H2 2.8001 no 1_655
H36A H9B 3.2113 no 1_655
H36A H10A 3.5889 no .
H36A H11B 3.4339 no .
H36A H11B 3.4235 no 1_655
H36A H14A 3.3316 no .
H36A H15B 3.0814 no .
H36A H28 3.5613 no 1_655
H37B C26 3.4369 no 1_655
H37B H8A 2.7302 no 1_665
H37B H11B 3.5605 no 1_655
H37B H28 2.6605 no 1_655
H37B H34A 3.2315 no 1_655
H38A C43 3.5661 no 1_455
H38A H12A 3.5905 no 1_565
H38A H15B 2.8962 no .
H38A H16A 3.3292 no 1_565
H38A H19B 3.5466 no .
H38A H41B 3.2456 no 1_455
H38A H45B 2.6327 no 1_455
H39B C15 3.5639 no 1_665
H39B C18 3.5887 no 1_565
H39B H8A 3.0087 no 1_665
H39B H9B 3.2016 no 1_665
H39B H12A 3.3770 no 1_565
H39B H12A 3.3467 no 1_665
H39B H13B 3.5511 no 1_665
H39B H14A 2.9570 no 1_565
H39B H16A 3.0457 no 1_565
H39B H18A 3.5999 no 1_565
H40A C17 3.5486 no 1_655
H40A H11B 3.1214 no 1_655
H40A H13B 2.8793 no 1_655
H40A H14A 3.5256 no .
H40A H15B 3.3605 no .
H40A H15B 3.3104 no 1_655
H40A H18A 3.2547 no .
H40A H19B 3.1072 no .
H41B C38 3.5238 no 1_655
H41B H8A 3.4117 no 1_665
H41B H11B 3.3670 no 1_655
H41B H12A 2.9502 no 1_665
H41B H15B 3.4871 no 1_655
H41B H34A 2.5902 no 1_655
H41B H38A 3.2456 no 1_655
H42A H19B 2.8887 no .
H42A H20A 3.3506 no 1_565
H42A H22B 3.5424 no .
H42A H45B 3.2371 no 1_455
H42A H48B 2.6962 no 1_455
H43B H12A 3.1036 no 1_665
H43B H13B 3.3860 no 1_665
H43B H16A 3.4213 no 1_565
H43B H16A 3.3740 no 1_665
H43B H17B 3.5822 no 1_665
H43B H18A 3.0408 no 1_565
H43B H20A 3.1157 no 1_565
H44A C19 3.5281 no 1_655
H44A C22 3.5817 no .
H44A H15B 3.1202 no 1_655
H44A H17B 2.8648 no 1_655
H44A H18A 3.4912 no .
H44A H19B 3.3515 no .
H44A H19B 3.2922 no 1_655
H44A H22B 3.0526 no .
H44A H23A 3.2029 no .
H45B C40 3.5589 no 1_655
H45B H15B 3.2556 no 1_655
H45B H16A 3.0367 no 1_665
H45B H19B 3.4276 no 1_655
H45B H38A 2.6327 no 1_655
H45B H42A 3.2371 no 1_655
H46A H20A 3.5501 no 1_565
H46A H22B 2.9124 no .
H46A H25A 3.3542 no 1_565
H46A H48B 3.2247 no 1_455
H47B H16A 3.1350 no 1_665
H47B H17B 3.3718 no 1_665
H47B H20A 3.4163 no 1_565
H47B H20A 3.3669 no 1_665
H47B H21B 3.5346 no 1_665
H47B H23A 3.0612 no 1_565
H47B H25A 3.1554 no 1_565
H48B H19B 3.2192 no 1_655
H48B H20A 3.0757 no 1_665
H48B H22B 3.3876 no 1_655
H48B H42A 2.6962 no 1_655
H48B H46A 3.2247 no 1_655
H49A C21 3.5167 no 1_655
H49A H17B 3.5694 no 1_655
H49A H19B 3.0646 no 1_655
H49A H21B 2.8708 no 1_655
H49A H22B 3.3088 no .
H49A H22B 3.2898 no 1_655
H49A H23A 3.4195 no .
H49A H24B 3.5728 no .
H50B C46 3.1006 no 2_975
H50B H22B 3.4899 no 1_655
H50B H50B 2.4578 no 2_975
H50B H51A 3.3176 no 2_975
H50B H52C 3.0802 no 2_975
H51A C46 3.4555 no 2_875
H51A H25A 3.5853 no 2_865
H51A H50B 3.3176 no 2_975
H51A H51A 2.5694 no 2_875
H52C H20A 3.2125 no 1_665
H52C H21B 3.4596 no 1_665
H52C H25A 3.5455 no 1_565
H52C H25A 3.4815 no 1_665
H52C H50B 3.0802 no 2_975

loop_
_geom_torsion_atom_site_label_1
_geom_torsion_atom_site_label_2
_geom_torsion_atom_site_label_3
_geom_torsion_atom_site_label_4
_geom_torsion
_geom_torsion_publ_flag
C11 S1 C14 C1 -177.5(2) no
C11 S1 C14 C13 1.0(2) no
C14 S1 C11 C10 179.6(3) no
C14 S1 C11 C12 -0.59(19) no
C9 S2 C12 C11 0.89(19) no
C9 S2 C12 C13 -179.4(2) no
C12 S2 C9 C8 179.2(2) no
C12 S2 C9 C10 -1.29(19) no
C34 S3 C37 C24 177.9(2) no
C34 S3 C37 C36 -1.16(19) no
C37 S3 C34 C33 -177.7(2) no
C37 S3 C34 C35 0.96(19) no
C32 S4 C35 C34 -0.61(18) no
C32 S4 C35 C36 -178.6(2) no
C35 S4 C32 C31 179.6(2) no
C35 S4 C32 C33 1.12(19) no
C2 C1 C14 S1 179.9(3) no
C2 C1 C14 C13 1.6(5) no
C14 C1 C2 C3 0.7(5) no
C14 C1 C2 C15 -176.7(3) no
C1 C2 C3 C4 -1.6(5) no
C1 C2 C15 C16 -65.7(5) no
C3 C2 C15 C16 117.0(4) no
C15 C2 C3 C4 175.7(3) no
C2 C3 C4 C13 0.4(5) no
C3 C4 C13 C12 -178.6(3) no
C3 C4 C13 C14 1.8(4) no
C6 C5 C10 C9 -0.0(4) no
C6 C5 C10 C11 180.0(3) no
C10 C5 C6 C7 -0.9(5) no
C5 C6 C7 C8 1.0(5) no
C6 C7 C8 C9 -0.2(5) no
C7 C8 C9 S2 178.7(3) no
C7 C8 C9 C10 -0.7(5) no
S2 C9 C10 C5 -178.68(17) no
S2 C9 C10 C11 1.4(3) no
C8 C9 C10 C5 0.8(4) no
C8 C9 C10 C11 -179.1(3) no
C5 C10 C11 S1 -0.8(5) no
C5 C10 C11 C12 179.3(3) no
C9 C10 C11 S1 179.2(2) no
C9 C10 C11 C12 -0.7(3) no
S1 C11 C12 S2 179.84(14) no
S1 C11 C12 C13 0.1(3) no
C10 C11 C12 S2 -0.3(3) no
C10 C11 C12 C13 180.0(2) no
S2 C12 C13 C4 1.3(5) no
S2 C12 C13 C14 -179.06(19) no
C11 C12 C13 C4 -179.0(2) no
C11 C12 C13 C14 0.6(3) no
C4 C13 C14 S1 178.6(2) no
C4 C13 C14 C1 -2.8(4) no
C12 C13 C14 S1 -1.1(3) no
C12 C13 C14 C1 177.5(2) no
C2 C15 C16 C17 176.5(3) no
C15 C16 C17 C18 -175.9(3) no
C16 C17 C18 C19 178.2(3) no
C17 C18 C19 C20 179.8(4) no
C18 C19 C20 C21 179.1(4) no
C19 C20 C21 C22 178.9(5) no
C20 C21 C22 C23 -178.9(6) no
C25 C24 C37 S3 179.3(3) no
C25 C24 C37 C36 -1.7(5) no
C37 C24 C25 C26 0.6(5) no
C37 C24 C25 C38 176.6(3) no
C24 C25 C26 C27 -0.2(5) no
C24 C25 C38 C39 66.2(5) no
C26 C25 C38 C39 -118.0(4) no
C38 C25 C26 C27 -176.1(3) no
C25 C26 C27 C36 0.8(5) no
C26 C27 C36 C35 178.7(3) no
C26 C27 C36 C37 -1.7(4) no
C29 C28 C33 C32 0.1(4) no
C29 C28 C33 C34 179.1(3) no
C33 C28 C29 C30 0.6(5) no
C28 C29 C30 C31 -0.7(5) no
C29 C30 C31 C32 0.1(5) no
C30 C31 C32 S4 -177.8(3) no
C30 C31 C32 C33 0.5(4) no
S4 C32 C33 C28 177.89(17) no
S4 C32 C33 C34 -1.3(3) no
C31 C32 C33 C28 -0.7(4) no
C31 C32 C33 C34 -179.9(2) no
C28 C33 C34 S3 0.4(5) no
C28 C33 C34 C35 -178.2(3) no
C32 C33 C34 S3 179.5(2) no
C32 C33 C34 C35 0.9(3) no
S3 C34 C35 S4 -178.96(14) no
S3 C34 C35 C36 -0.5(3) no
C33 C34 C35 S4 -0.0(3) no
C33 C34 C35 C36 178.4(2) no
S4 C35 C36 C27 -2.7(5) no
S4 C35 C36 C37 177.64(19) no
C34 C35 C36 C27 179.3(2) no
C34 C35 C36 C37 -0.3(3) no
C27 C36 C37 S3 -178.6(2) no
C27 C36 C37 C24 2.2(4) no
C35 C36 C37 S3 1.1(3) no
C35 C36 C37 C24 -178.1(2) no
C25 C38 C39 C40 -175.4(3) no
C38 C39 C40 C41 175.6(3) no
C39 C40 C41 C42 -178.5(3) no
C40 C41 C42 C43 -179.4(4) no
C41 C42 C43 C44 -178.9(4) no
C42 C43 C44 C45 -178.2(5) no
C43 C44 C45 C46 177.7(6) no
